data_1531081
loop_
_publ_author_name
'Armbruster, T.'
'Gutzmer, J.'
'Gnos, E.'
'Doebelin, N.'
'Dixon, R.'
'Hejny, C.'
'Medenbach, O.'

_publ_section_title
;
 Manganvesuvianite and tweddillite, two new Mn(3+)-silicate minerals from
 the Kalahari manganese fields, South Africa
;
_journal_name_full 'Mineralogical Magazine (1969-)'
_journal_page_first 137
_journal_page_last 150
_journal_volume 66
_journal_year 2002
_chemical_formula_sum 'Al1.42 Ca H Mn1.58 O13 Si3 Sr'
_chemical_name_systematic 'Ca Sr Mn1.58 Al1.42 Si3 O12 (O H)'
_space_group_IT_number 11
_symmetry_space_group_name_Hall '-P 2yb'
_symmetry_space_group_name_H-M 'P 1 21/m 1'
_cell_angle_alpha 90
_cell_angle_beta 114.54
_cell_angle_gamma 90
_cell_formula_units_Z 2
_cell_length_a 8.934
_cell_length_b 5.718
_cell_length_c 10.325
_cell_volume 479.805
_citation_journal_id_ASTM MNLMBB
_cod_data_source_file Armbruster_MNLMBB_2002_1188.cif
_cod_data_source_block H1Al1.42Ca1Mn1.58O13Si3Sr1
_cod_original_formula_sum 'H1 Al1.42 Ca1 Mn1.58 O13 Si3 Sr1'
_cod_database_code 1531081

loop_
_symmetry_equiv_pos_as_xyz
x,y,z
-x,y+1/2,-z
-x,-y,-z
x,-y-1/2,z

loop_
_atom_site_label
_atom_site_type_symbol
_atom_site_fract_x
_atom_site_fract_y
_atom_site_fract_z
_atom_site_occupancy
_atom_site_U_iso_or_equiv
O6 O-2 0.0661 0.75 0.4061 1 0.0
O7 O-2 0.5174 0.75 0.1691 1 0.0
Sr1 Sr+2 0.5941 0.75 0.42163 1 0.0
O9 O-2 0.6323 0.25 0.1063 1 0.0
O1 O-2 0.2389 0.9915 0.0386 1 0.0
O10 O-2 0.0815 0.25 0.4293 1 0.0
Al2 Al+3 0 0 0.5 1 0.0
Mn1 Mn+3 0 0 0 0.57 0.0
O8 O-2 0.5277 0.25 0.311 1 0.0
Al1 Al+3 0 0 0 0.43 0.0
H1 H+1 0.06 0.25 0.339 1 0.0
O2 O-2 0.2984 0.9786 0.348 1 0.0
Ca1 Ca+2 0.7646 0.75 0.1575 1 0.0
O5 O-2 0.0369 0.75 0.1479 1 0.0
O3 O-2 0.7967 0.016 0.3433 1 0.0
Si1 Si+4 0.3417 0.75 0.0411 1 0.0
O4 O-2 0.06 0.25 0.1312 1 0.0
Si3 Si+4 0.1803 0.75 0.315 1 0.0
Si2 Si+4 0.6877 0.25 0.2787 1 0.0
Mn2 Mn+3 0.2954 0.25 0.2181 1 0.0
